data_7004669
loop_
_publ_author_name
'Gurnani, Chitra'
'Levason, William'
'Ratnani, Raju'
'Reid, Gillian'
'Webster, Michael'

_publ_section_title
;
 Synthesis, characterisation and structures of thio-, seleno- and
 telluro-ether complexes of gallium(iii)
;
_journal_issue 44
_journal_name_full 'Dalton Transactions'
_journal_page_first 6274
_journal_page_last 6282
_journal_paper_doi 10.1039/b810005e
_journal_year 2008
_chemical_formula_moiety 'C10 H14 Cl6 Ga2 S2'
_chemical_formula_structural '(C10 H14 S2) (Cl3 Ga)2'
_chemical_formula_sum 'C10 H14 Cl6 Ga2 S2'
_chemical_formula_weight 550.47
_chemical_name_systematic
;
mu!2$-(1,2-bis(methylthiomethyl)benzene-S,S')bis(trichlorogallium(III))
;
_space_group_IT_number 15
_symmetry_cell_setting monoclinic
_symmetry_Int_Tables_number 15
_symmetry_space_group_name_Hall '-C 2yc'
_symmetry_space_group_name_H-M 'C 1 2/c 1'
_atom_sites_solution_hydrogens geom
_atom_sites_solution_primary direct
_atom_sites_solution_secondary difmap
_audit_creation_date 2008-02-14
_audit_creation_method 'SHELXL-97 + hand edit'
_cell_angle_alpha 90.00
_cell_angle_beta 127.542(10)
_cell_angle_gamma 90.00
_cell_formula_units_Z 4
_cell_length_a 17.329(4)
_cell_length_b 10.987(2)
_cell_length_c 13.041(3)
_cell_measurement_reflns_used 12813
_cell_measurement_temperature 120(2)
_cell_measurement_theta_max 27.48
_cell_measurement_theta_min 2.91
_cell_volume 1968.7(8)
_computing_structure_refinement 'SHELXL-97 (Sheldrick, 1997)'
_computing_structure_solution 'SHELXS-97 (Sheldrick, 1997)'
_diffrn_ambient_temperature 120(2)
_diffrn_measured_fraction_theta_full 0.976
_diffrn_measured_fraction_theta_max 0.976
_diffrn_measurement_device_type 'Bruker-Nonius 95mm CCD camera on \k-goniostat'
_diffrn_measurement_method '\f & \w scans'
_diffrn_radiation_monochromator graphite
_diffrn_radiation_source 'Bruker-Nonius FR591 rotating anode'
_diffrn_radiation_type MoK\a
_diffrn_radiation_wavelength 0.71073
_diffrn_reflns_av_R_equivalents 0.1033
_diffrn_reflns_av_sigmaI/netI 0.1002
_diffrn_reflns_limit_h_max 17
_diffrn_reflns_limit_h_min -22
_diffrn_reflns_limit_k_max 14
_diffrn_reflns_limit_k_min -14
_diffrn_reflns_limit_l_max 16
_diffrn_reflns_limit_l_min -16
_diffrn_reflns_number 11721
_diffrn_reflns_theta_full 27.78
_diffrn_reflns_theta_max 27.78
_diffrn_reflns_theta_min 2.97
_diffrn_standards_decay_% 0
_diffrn_standards_number 0
_exptl_absorpt_coefficient_mu 3.750
_exptl_absorpt_correction_T_max 0.7456
_exptl_absorpt_correction_T_min 0.5689
_exptl_absorpt_correction_type multi-scan
_exptl_absorpt_process_details 'G.M. Sheldrick, (2007). SADABS. Version 2007/2. Bruker AXS Inc.'
_exptl_crystal_colour colourless
_exptl_crystal_density_diffrn 1.857
_exptl_crystal_density_method 'not measured'
_exptl_crystal_description block
_exptl_crystal_F_000 1080
_exptl_crystal_size_max 0.08
_exptl_crystal_size_mid 0.08
_exptl_crystal_size_min 0.02
_refine_diff_density_max 0.717
_refine_diff_density_min -0.719
_refine_diff_density_rms 0.164
_refine_ls_extinction_method none
_refine_ls_goodness_of_fit_ref 1.034
_refine_ls_hydrogen_treatment noref
_refine_ls_matrix_type full
_refine_ls_number_parameters 91
_refine_ls_number_reflns 2281
_refine_ls_number_restraints 0
_refine_ls_restrained_S_all 1.034
_refine_ls_R_factor_all 0.1039
_refine_ls_R_factor_gt 0.0547
_refine_ls_shift/su_max 0.000
_refine_ls_shift/su_mean 0.000
_refine_ls_structure_factor_coef Fsqd
_refine_ls_weighting_details 'w=1/[\s^2^(Fo^2^)+(0.0308P)^2^+5.1095P] where P=(Fo^2^+2Fc^2^)/3'
_refine_ls_weighting_scheme calc
_refine_ls_wR_factor_gt 0.0896
_refine_ls_wR_factor_ref 0.1022
_reflns_number_gt 1516
_reflns_number_total 2281
_reflns_threshold_expression I>2sigma(I)
_cod_data_source_file b810005e.txt
_cod_data_source_block 08mfd002
_cod_original_cell_volume 1968.8(8)
_cod_original_sg_symbol_H-M 'C 2/c'
_cod_database_code 7004669

loop_
_symmetry_equiv_pos_as_xyz
'x, y, z'
'-x, y, -z+1/2'
'x+1/2, y+1/2, z'
'-x+1/2, y+1/2, -z+1/2'
'-x, -y, -z'
'x, -y, z-1/2'
'-x+1/2, -y+1/2, -z'
'x+1/2, -y+1/2, z-1/2'

loop_
_atom_site_label
_atom_site_type_symbol
_atom_site_fract_x
_atom_site_fract_y
_atom_site_fract_z
_atom_site_U_iso_or_equiv
_atom_site_adp_type
_atom_site_occupancy
_atom_site_symmetry_multiplicity
_atom_site_calc_flag
_atom_site_refinement_flags
_atom_site_disorder_assembly
_atom_site_disorder_group
Ga1 Ga 0.63274(4) 0.29771(5) 0.21663(5) 0.01781(18) Uani 1 1 d . . .
Cl1 Cl 0.73292(10) 0.16560(12) 0.35769(12) 0.0257(3) Uani 1 1 d . . .
Cl2 Cl 0.67769(10) 0.36449(12) 0.10418(12) 0.0239(3) Uani 1 1 d . . .
Cl3 Cl 0.48223(10) 0.24323(13) 0.09580(12) 0.0264(3) Uani 1 1 d . . .
S1 S 0.63891(10) 0.46670(12) 0.33280(12) 0.0178(3) Uani 1 1 d . . .
C1 C 0.7579(4) 0.5323(5) 0.4059(5) 0.0256(13) Uani 1 1 d . . .
H1A H 0.8074 0.4845 0.4821 0.038 Uiso 1 1 calc R . .
H1B H 0.7590 0.6163 0.4320 0.038 Uiso 1 1 calc R . .
H1C H 0.7715 0.5316 0.3432 0.038 Uiso 1 1 calc R . .
C2 C 0.5578(4) 0.5693(5) 0.1950(5) 0.0205(12) Uani 1 1 d . . .
H2A H 0.5904 0.5930 0.1567 0.025 Uiso 1 1 calc R . .
H2B H 0.4977 0.5244 0.1281 0.025 Uiso 1 1 calc R . .
C3 C 0.5301(4) 0.6831(4) 0.2303(4) 0.0155(12) Uani 1 1 d . . .
C4 C 0.5593(4) 0.7940(5) 0.2137(5) 0.0231(13) Uani 1 1 d . . .
H4 H 0.6003 0.7947 0.1883 0.028 Uiso 1 1 calc R . .
C5 C 0.5306(4) 0.9040(5) 0.2332(5) 0.0275(14) Uani 1 1 d . . .
H5 H 0.5530 0.9787 0.2233 0.033 Uiso 1 1 calc R . .

loop_
_atom_site_aniso_label
_atom_site_aniso_U_11
_atom_site_aniso_U_22
_atom_site_aniso_U_33
_atom_site_aniso_U_23
_atom_site_aniso_U_13
_atom_site_aniso_U_12
Ga1 0.0176(3) 0.0155(3) 0.0188(3) 0.0013(3) 0.0103(3) 0.0018(3)
Cl1 0.0279(8) 0.0225(8) 0.0236(7) 0.0060(6) 0.0141(6) 0.0086(6)
Cl2 0.0265(8) 0.0251(8) 0.0249(7) 0.0031(6) 0.0182(7) 0.0018(6)
Cl3 0.0194(7) 0.0305(8) 0.0246(7) -0.0047(6) 0.0109(6) -0.0034(6)
S1 0.0188(7) 0.0168(7) 0.0185(7) 0.0005(5) 0.0117(6) 0.0011(6)
C1 0.027(3) 0.026(3) 0.022(3) 0.000(2) 0.014(3) -0.005(3)
C2 0.022(3) 0.018(3) 0.019(3) 0.002(2) 0.011(2) 0.000(2)
C3 0.018(3) 0.015(3) 0.008(2) 0.002(2) 0.005(2) 0.000(2)
C4 0.016(3) 0.025(3) 0.022(3) 0.006(2) 0.008(2) 0.004(3)
C5 0.026(4) 0.015(3) 0.028(3) 0.004(2) 0.010(3) -0.003(3)

loop_
_atom_type_symbol
_atom_type_description
_atom_type_scat_dispersion_real
_atom_type_scat_dispersion_imag
_atom_type_scat_source
C C 0.0033 0.0016 'International Tables Vol C Tables 4.2.6.8 and 6.1.1.4'
H H 0.0000 0.0000 'International Tables Vol C Tables 4.2.6.8 and 6.1.1.4'
S S 0.1246 0.1234 'International Tables Vol C Tables 4.2.6.8 and 6.1.1.4'
Cl Cl 0.1484 0.1585 'International Tables Vol C Tables 4.2.6.8 and 6.1.1.4'
Ga Ga 0.2307 1.6083 'International Tables Vol C Tables 4.2.6.8 and 6.1.1.4'

loop_
_geom_angle_atom_site_label_1
_geom_angle_atom_site_label_2
_geom_angle_atom_site_label_3
_geom_angle
_geom_angle_site_symmetry_1
_geom_angle_site_symmetry_3
_geom_angle_publ_flag
Cl1 Ga1 Cl3 115.18(6) . . ?
Cl1 Ga1 Cl2 111.88(6) . . ?
Cl3 Ga1 Cl2 111.95(6) . . ?
Cl1 Ga1 S1 106.58(5) . . ?
Cl3 Ga1 S1 104.46(6) . . ?
Cl2 Ga1 S1 105.91(6) . . ?
C1 S1 C2 102.5(3) . . ?
C1 S1 Ga1 104.06(19) . . ?
C2 S1 Ga1 98.40(17) . . ?
S1 C1 H1A 109.5 . . ?
S1 C1 H1B 109.5 . . ?
H1A C1 H1B 109.5 . . ?
S1 C1 H1C 109.5 . . ?
H1A C1 H1C 109.5 . . ?
H1B C1 H1C 109.5 . . ?
C3 C2 S1 113.9(3) . . ?
C3 C2 H2A 108.8 . . ?
S1 C2 H2A 108.8 . . ?
C3 C2 H2B 108.8 . . ?
S1 C2 H2B 108.8 . . ?
H2A C2 H2B 107.7 . . ?
C4 C3 C3 118.5(3) . 2_655 ?
C4 C3 C2 117.8(5) . . ?
C3 C3 C2 123.6(3) 2_655 . ?
C3 C4 C5 122.1(5) . . ?
C3 C4 H4 119.0 . . ?
C5 C4 H4 119.0 . . ?
C5 C5 C4 119.4(3) 2_655 . ?
C5 C5 H5 120.3 2_655 . ?
C4 C5 H5 120.3 . . ?

loop_
_geom_bond_atom_site_label_1
_geom_bond_atom_site_label_2
_geom_bond_distance
_geom_bond_site_symmetry_2
_geom_bond_publ_flag
Ga1 Cl1 2.1478(14) . ?
Ga1 Cl3 2.1530(16) . ?
Ga1 Cl2 2.1650(15) . ?
Ga1 S1 2.3573(15) . ?
S1 C1 1.812(6) . ?
S1 C2 1.843(5) . ?
C1 H1A 0.9800 . ?
C1 H1B 0.9800 . ?
C1 H1C 0.9800 . ?
C2 C3 1.508(7) . ?
C2 H2A 0.9900 . ?
C2 H2B 0.9900 . ?
C3 C4 1.386(7) . ?
C3 C3 1.416(10) 2_655 ?
C4 C5 1.389(7) . ?
C4 H4 0.9500 . ?
C5 C5 1.371(11) 2_655 ?
C5 H5 0.9500 . ?

loop_
_geom_torsion_atom_site_label_1
_geom_torsion_atom_site_label_2
_geom_torsion_atom_site_label_3
_geom_torsion_atom_site_label_4
_geom_torsion
_geom_torsion_site_symmetry_1
_geom_torsion_site_symmetry_2
_geom_torsion_site_symmetry_3
_geom_torsion_site_symmetry_4
_geom_torsion_publ_flag
Cl1 Ga1 S1 C1 70.01(19) . . . . ?
Cl3 Ga1 S1 C1 -167.64(18) . . . . ?
Cl2 Ga1 S1 C1 -49.28(19) . . . . ?
Cl1 Ga1 S1 C2 175.26(19) . . . . ?
Cl3 Ga1 S1 C2 -62.39(19) . . . . ?
Cl2 Ga1 S1 C2 55.97(19) . . . . ?
C1 S1 C2 C3 -83.2(4) . . . . ?
Ga1 S1 C2 C3 170.3(4) . . . . ?
S1 C2 C3 C4 116.9(4) . . . . ?
S1 C2 C3 C3 -68.0(7) . . . 2_655 ?
C3 C3 C4 C5 -0.8(8) 2_655 . . . ?
C2 C3 C4 C5 174.5(5) . . . . ?
C3 C4 C5 C5 -1.6(9) . . . 2_655 ?
